data_2017539
loop_
_publ_author_name
'Mehta, Goverdhan'
'Sen, Saikat'

_publ_section_title
;
 Modulating the preferred O---H&#x00B7;&#x00B7;&#x00B7;O
 hydrogen-bonding motif in a conformationally constrained environment
 through hydroxy-group derivatization
;
_journal_coeditor_code TR3062
_journal_issue 2
_journal_name_full 'Acta Crystallographica Section C'
_journal_page_first o59
_journal_page_last o63
_journal_paper_doi 10.1107/S0108270109054870
_journal_volume 66
_journal_year 2010
_chemical_formula_iupac 'C14 H22 O6'
_chemical_formula_moiety 'C14 H22 O6'
_chemical_formula_structural 'C14 H22 O6'
_chemical_formula_sum 'C14 H22 O6'
_chemical_formula_weight 286.32
_chemical_name_systematic
;(2<i>R</i>*,3<i>R</i>*,4a<i>S</i>*,8a<i>S</i>*)-4a,8a-dihydroxyperhydronaphthalene-2,3-diyl
 diacetate
;
_space_group_IT_number 14
_symmetry_cell_setting monoclinic
_symmetry_space_group_name_Hall '-P 2yn'
_symmetry_space_group_name_H-M 'P 1 21/n 1'
_atom_sites_solution_hydrogens geom
_atom_sites_solution_primary direct
_atom_sites_solution_secondary difmap
_cell_angle_alpha 90
_cell_angle_beta 110.444(10)
_cell_angle_gamma 90
_cell_formula_units_Z 4
_cell_length_a 9.888(7)
_cell_length_b 14.747(10)
_cell_length_c 10.417(7)
_cell_measurement_reflns_used 960
_cell_measurement_temperature 291(2)
_cell_measurement_theta_max 24.02
_cell_measurement_theta_min 2.44
_cell_volume 1423.3(17)
_computing_cell_refinement 'SAINT (Bruker, 1998)'
_computing_data_collection 'SMART (Bruker, 1998)'
_computing_data_reduction 'SAINT (Bruker, 1998)'
_computing_molecular_graphics 'Ortep-3 for Windows (Farrugia, 1997) and CAMERON (Watkin <i>et al.</i>, 1993)'
_computing_publication_material 'PLATON (Spek, 2009)'
_computing_structure_refinement 'SHELXL97 (Sheldrick, 2008)'
_computing_structure_solution 'SIR92 (Altomare <i>et al.</i>,  1994)'
_diffrn_ambient_temperature 291(2)
_diffrn_measured_fraction_theta_full 1.000
_diffrn_measured_fraction_theta_max 1.000
_diffrn_measurement_device_type 'Bruker SMART APEX CCD area-detector'
_diffrn_measurement_method '\f and \w scans'
_diffrn_radiation_monochromator graphite
_diffrn_radiation_source 'fine-focus sealed tube'
_diffrn_radiation_type MoKa
_diffrn_radiation_wavelength 0.71073
_diffrn_reflns_av_R_equivalents 0.0263
_diffrn_reflns_av_sigmaI/netI 0.0233
_diffrn_reflns_limit_h_max 11
_diffrn_reflns_limit_h_min -11
_diffrn_reflns_limit_k_max 17
_diffrn_reflns_limit_k_min -16
_diffrn_reflns_limit_l_max 12
_diffrn_reflns_limit_l_min -12
_diffrn_reflns_number 10468
_diffrn_reflns_reduction_process
;
;
_diffrn_reflns_theta_full 25.50
_diffrn_reflns_theta_max 25.50
_diffrn_reflns_theta_min 2.45
_diffrn_standards_number 0
_exptl_absorpt_coefficient_mu 0.104
_exptl_absorpt_correction_T_max 0.9959
_exptl_absorpt_correction_T_min 0.9552
_exptl_absorpt_correction_type multi-scan
_exptl_absorpt_process_details '(SADABS; Sheldrick, 2003)'
_exptl_crystal_colour colorless
_exptl_crystal_density_diffrn 1.336
_exptl_crystal_density_method 'Not Measured'
_exptl_crystal_description needle
_exptl_crystal_F_000 616
_exptl_crystal_size_max 0.32
_exptl_crystal_size_mid 0.09
_exptl_crystal_size_min 0.04
_refine_diff_density_max 0.211
_refine_diff_density_min -0.162
_refine_ls_extinction_method none
_refine_ls_goodness_of_fit_ref 1.028
_refine_ls_hydrogen_treatment constr
_refine_ls_matrix_type full
_refine_ls_number_parameters 185
_refine_ls_number_reflns 2636
_refine_ls_number_restraints 0
_refine_ls_restrained_S_all 1.028
_refine_ls_R_factor_all 0.0547
_refine_ls_R_factor_gt 0.0415
_refine_ls_shift/su_max 0.000
_refine_ls_shift/su_mean 0.000
_refine_ls_structure_factor_coef Fsqd
_refine_ls_weighting_details 'calc w=1/[\s^2^(Fo^2^)+(0.0481P)^2^+0.3740P] where P=(Fo^2^+2Fc^2^)/3'
_refine_ls_weighting_scheme calc
_refine_ls_wR_factor_gt 0.0976
_refine_ls_wR_factor_ref 0.1039
_reflns_number_gt 2125
_reflns_number_total 2636
_reflns_threshold_expression I>2sigma(I)
_cod_data_source_file tr3062.cif
_cod_data_source_block V
_cod_depositor_comments
;
The following automatic conversions were performed:
'_symmetry_cell_setting' value 'Monoclinic' changed to 'monoclinic'
according to '/home/saulius/struct/CIF-dictionaries/cif_core.dic'
dictionary named 'cif_core.dic' version 2.4.1 from 2010-06-29.

Automatic conversion script
Id: cif_fix_enum 1527 2010-12-29 10:47:43Z saulius 

The following automatic conversions were performed:

'_symmetry_cell_setting' value 'Monoclinic' changed to 'monoclinic'
according to /home/saulius/struct/CIF-dictionaries/cif_core.dic
dictionary named 'cif_core.dic' version 2.4.1 from 2010-06-29.

Automatic conversion script
Id: cif_fix_values 1715 2011-07-08 13:25:40Z adriana 
;
_cod_original_cell_volume 1423.2(17)
_cod_original_sg_symbol_H-M 'P 21/n'
_cod_database_code 2017539
_cod_database_fobs_code 2017539

loop_
_symmetry_equiv_pos_site_id
_symmetry_equiv_pos_as_xyz
1 x,y,z
2 1/2-x,1/2+y,1/2-z
3 -x,-y,-z
4 1/2+x,1/2-y,1/2+z

loop_
_atom_site_type_symbol
_atom_site_label
_atom_site_fract_x
_atom_site_fract_y
_atom_site_fract_z
_atom_site_U_iso_or_equiv
_atom_site_adp_type
_atom_site_calc_flag
_atom_site_refinement_flags
_atom_site_occupancy
_atom_site_disorder_assembly
_atom_site_disorder_group
O O1 0.08063(11) 0.17615(7) 0.22564(11) 0.0353(3) Uani d . 1 . .
O O2 0.22025(12) 0.08366(7) 0.05660(10) 0.0371(3) Uani d . 1 . .
O O3 0.55695(11) 0.10724(8) 0.34058(11) 0.0395(3) Uani d . 1 . .
O O4 0.43417(11) 0.21964(9) 0.48268(11) 0.0421(3) Uani d . 1 . .
O O5 0.19619(17) 0.17639(10) -0.12043(13) 0.0644(4) Uani d . 1 . .
O O6 0.63937(15) 0.02152(10) 0.20584(15) 0.0628(4) Uani d . 1 . .
C C1 0.21283(15) 0.22590(10) 0.28489(14) 0.0289(3) Uani d . 1 . .
C C2 0.29523(16) 0.22925(10) 0.18460(15) 0.0319(4) Uani d . 1 . .
C C3 0.34026(17) 0.13753(11) 0.14491(15) 0.0328(4) Uani d . 1 . .
C C4 0.40972(16) 0.07549(11) 0.26869(16) 0.0348(4) Uani d . 1 . .
C C5 0.33165(17) 0.07673(11) 0.37124(16) 0.0360(4) Uani d . 1 . .
C C6 0.30093(16) 0.17135(11) 0.41413(15) 0.0321(4) Uani d . 1 . .
C C7 0.22111(19) 0.16851(13) 0.51585(17) 0.0440(4) Uani d . 1 . .
C C8 0.1828(2) 0.26303(14) 0.55255(18) 0.0509(5) Uani d . 1 . .
C C9 0.0990(2) 0.31804(13) 0.42609(18) 0.0468(4) Uani d . 1 . .
C C10 0.17942(18) 0.32109(11) 0.32454(16) 0.0387(4) Uani d . 1 . .
C C11 0.16204(18) 0.10877(13) -0.07552(16) 0.0401(4) Uani d . 1 . .
C C12 0.0501(2) 0.04311(14) -0.15524(19) 0.0542(5) Uani d . 1 . .
C C13 0.66330(18) 0.07245(12) 0.30040(17) 0.0393(4) Uani d . 1 . .
C C14 0.80781(19) 0.10626(15) 0.3892(2) 0.0525(5) Uani d . 1 . .
H H1O 0.0278 0.2030 0.1577 0.053 Uiso calc R 1 . .
H H4O 0.4944 0.2054 0.4486 0.063 Uiso calc R 1 . .
H H2A 0.2352 0.2597 0.1018 0.038 Uiso calc R 1 . .
H H2B 0.3812 0.2658 0.2251 0.038 Uiso calc R 1 . .
H H3 0.4094 0.1475 0.0980 0.039 Uiso calc R 1 . .
H H4 0.4126 0.0132 0.2368 0.042 Uiso calc R 1 . .
H H5A 0.3894 0.0438 0.4525 0.043 Uiso calc R 1 . .
H H5B 0.2408 0.0447 0.3318 0.043 Uiso calc R 1 . .
H H7A 0.2810 0.1381 0.5987 0.053 Uiso calc R 1 . .
H H7B 0.1332 0.1335 0.4767 0.053 Uiso calc R 1 . .
H H8A 0.1254 0.2573 0.6110 0.061 Uiso calc R 1 . .
H H8B 0.2708 0.2951 0.6037 0.061 Uiso calc R 1 . .
H H9A 0.0854 0.3793 0.4532 0.056 Uiso calc R 1 . .
H H9B 0.0046 0.2911 0.3822 0.056 Uiso calc R 1 . .
H H10A 0.2690 0.3543 0.3651 0.046 Uiso calc R 1 . .
H H10B 0.1211 0.3533 0.2427 0.046 Uiso calc R 1 . .
H H12A -0.0315 0.0464 -0.1257 0.081 Uiso calc R 1 . .
H H12B 0.0893 -0.0171 -0.1406 0.081 Uiso calc R 1 . .
H H12C 0.0201 0.0577 -0.2509 0.081 Uiso calc R 1 . .
H H14A 0.8382 0.0743 0.4749 0.079 Uiso calc R 1 . .
H H14B 0.8020 0.1699 0.4056 0.079 Uiso calc R 1 . .
H H14C 0.8764 0.0963 0.3442 0.079 Uiso calc R 1 . .

loop_
_atom_site_aniso_label
_atom_site_aniso_U_11
_atom_site_aniso_U_22
_atom_site_aniso_U_33
_atom_site_aniso_U_12
_atom_site_aniso_U_13
_atom_site_aniso_U_23
O1 0.0240(6) 0.0382(7) 0.0360(6) -0.0028(5) 0.0007(4) 0.0045(5)
O2 0.0372(6) 0.0377(7) 0.0329(6) -0.0078(5) 0.0079(5) -0.0047(5)
O3 0.0251(6) 0.0448(7) 0.0453(6) 0.0024(5) 0.0082(5) -0.0070(5)
O4 0.0249(6) 0.0613(8) 0.0346(6) -0.0031(5) 0.0036(5) -0.0117(5)
O5 0.0874(11) 0.0583(9) 0.0394(7) -0.0139(8) 0.0118(7) 0.0055(6)
O6 0.0485(8) 0.0704(10) 0.0722(9) -0.0006(7) 0.0244(7) -0.0260(8)
C1 0.0246(8) 0.0290(8) 0.0291(7) -0.0039(6) 0.0045(6) 0.0009(6)
C2 0.0308(8) 0.0320(9) 0.0300(8) -0.0050(7) 0.0069(6) 0.0020(6)
C3 0.0293(8) 0.0366(9) 0.0316(8) -0.0058(7) 0.0094(7) -0.0039(7)
C4 0.0281(8) 0.0320(9) 0.0408(9) -0.0006(7) 0.0077(7) -0.0009(7)
C5 0.0280(8) 0.0372(9) 0.0380(8) 0.0020(7) 0.0055(7) 0.0108(7)
C6 0.0225(8) 0.0408(9) 0.0289(7) -0.0019(7) 0.0037(6) 0.0026(7)
C7 0.0361(9) 0.0613(12) 0.0349(8) 0.0061(8) 0.0128(7) 0.0131(8)
C8 0.0450(10) 0.0721(14) 0.0400(9) 0.0069(9) 0.0205(8) -0.0017(9)
C9 0.0444(10) 0.0478(11) 0.0507(10) 0.0073(8) 0.0197(8) -0.0032(9)
C10 0.0393(10) 0.0360(9) 0.0391(9) 0.0001(7) 0.0115(7) -0.0009(7)
C11 0.0399(10) 0.0456(11) 0.0329(8) 0.0045(8) 0.0101(7) -0.0056(8)
C12 0.0483(11) 0.0625(13) 0.0432(10) -0.0030(9) 0.0052(9) -0.0174(9)
C13 0.0344(9) 0.0385(10) 0.0448(9) 0.0062(7) 0.0136(8) 0.0026(8)
C14 0.0312(9) 0.0663(13) 0.0589(11) 0.0044(9) 0.0141(8) -0.0066(10)

loop_
_atom_type_symbol
_atom_type_description
_atom_type_scat_dispersion_real
_atom_type_scat_dispersion_imag
_atom_type_scat_source
O O 0.0106 0.0060 'International Tables Vol C Tables 4.2.6.8 and 6.1.1.4'
H H 0.0000 0.0000 'International Tables Vol C Tables 4.2.6.8 and 6.1.1.4'
C C 0.0033 0.0016 'International Tables Vol C Tables 4.2.6.8 and 6.1.1.4'

loop_
_geom_angle_atom_site_label_1
_geom_angle_atom_site_label_2
_geom_angle_atom_site_label_3
_geom_angle_site_symmetry_1
_geom_angle_site_symmetry_3
_geom_angle
_geom_angle_publ_flag
O1 C1 C2 . . 110.11(12) ?
O1 C1 C6 . . 105.03(12) ?
O1 C1 C10 . . 109.53(13) ?
O2 C3 C2 . . 113.84(13) ?
O2 C3 C4 . . 103.43(13) ?
O2 C3 H3 . . 108.8 ?
O2 C11 C12 . . 111.17(16) ?
O3 C4 C3 . . 108.24(13) ?
O3 C4 C5 . . 107.17(13) ?
O3 C4 H4 . . 109.4 ?
O3 C13 C14 . . 111.06(15) ?
O4 C6 C1 . . 108.18(13) ?
O4 C6 C5 . . 110.73(13) ?
O4 C6 C7 . . 105.85(13) ?
O5 C11 O2 . . 123.37(16) ?
O5 C11 C12 . . 125.45(17) ?
O6 C13 O3 . . 122.60(16) ?
O6 C13 C14 . . 126.34(16) ?
C1 O1 H1O . . 109.5 ?
C1 C2 H2A . . 108.4 ?
C1 C2 H2B . . 108.4 ?
C1 C10 H10A . . 109.2 ?
C1 C10 H10B . . 109.2 ?
C2 C1 C6 . . 109.73(13) ?
C2 C3 C4 . . 112.85(13) ?
C2 C3 H3 . . 108.8 ?
C3 C2 C1 . . 115.52(13) ?
C3 C2 H2A . . 108.4 ?
C3 C2 H2B . . 108.4 ?
C3 C4 H4 . . 109.4 ?
C4 C3 H3 . . 108.8 ?
C4 C5 C6 . . 114.70(13) ?
C4 C5 H5A . . 108.6 ?
C4 C5 H5B . . 108.6 ?
C5 C4 C3 . . 113.28(14) ?
C5 C4 H4 . . 109.4 ?
C5 C6 C1 . . 109.21(13) ?
C6 O4 H4O . . 109.5 ?
C6 C5 H5A . . 108.6 ?
C6 C5 H5B . . 108.6 ?
C6 C7 C8 . . 112.46(15) ?
C6 C7 H7A . . 109.1 ?
C6 C7 H7B . . 109.1 ?
C7 C6 C5 . . 112.44(14) ?
C7 C6 C1 . . 110.32(13) ?
C9 C8 C7 . . 112.16(15) ?
C7 C8 H8A . . 109.2 ?
C7 C8 H8B . . 109.2 ?
C8 C7 H7A . . 109.1 ?
C8 C7 H7B . . 109.1 ?
C8 C9 C10 . . 110.93(15) ?
C8 C9 H9A . . 109.5 ?
C8 C9 H9B . . 109.5 ?
C9 C8 H8A . . 109.2 ?
C9 C8 H8B . . 109.2 ?
C9 C10 C1 . . 111.88(14) ?
C9 C10 H10A . . 109.2 ?
C9 C10 H10B . . 109.2 ?
C10 C1 C2 . . 111.72(12) ?
C10 C1 C6 . . 110.51(13) ?
C10 C9 H9A . . 109.5 ?
C10 C9 H9B . . 109.5 ?
C11 O2 C3 . . 117.32(13) ?
C11 C12 H12A . . 109.5 ?
C11 C12 H12B . . 109.5 ?
C11 C12 H12C . . 109.5 ?
C13 O3 C4 . . 117.38(13) ?
C13 C14 H14A . . 109.5 ?
C13 C14 H14B . . 109.5 ?
C13 C14 H14C . . 109.5 ?
H2A C2 H2B . . 107.5 ?
H5A C5 H5B . . 107.6 ?
H7A C7 H7B . . 107.8 ?
H8A C8 H8B . . 107.9 ?
H9A C9 H9B . . 108.0 ?
H10A C10 H10B . . 107.9 ?
H12A C12 H12B . . 109.5 ?
H12A C12 H12C . . 109.5 ?
H12B C12 H12C . . 109.5 ?
H14A C14 H14B . . 109.5 ?
H14A C14 H14C . . 109.5 ?
H14B C14 H14C . . 109.5 ?

loop_
_geom_bond_atom_site_label_1
_geom_bond_atom_site_label_2
_geom_bond_site_symmetry_2
_geom_bond_distance
_geom_bond_publ_flag
O1 C1 . 1.4367(18) ?
O1 H1O . 0.8200 ?
O2 C3 . 1.4570(19) ?
O2 C11 . 1.345(2) ?
O3 C4 . 1.462(2) ?
O3 C13 . 1.361(2) ?
O4 C6 . 1.4476(19) ?
O4 H4O . 0.8200 ?
O5 C11 . 1.199(2) ?
O6 C13 . 1.195(2) ?
C1 C2 . 1.534(2) ?
C1 C6 . 1.549(2) ?
C1 C10 . 1.532(2) ?
C2 C3 . 1.526(2) ?
C2 H2A . 0.9700 ?
C2 H2B . 0.9700 ?
C3 C4 . 1.534(2) ?
C3 H3 . 0.9800 ?
C4 C5 . 1.521(2) ?
C4 H4 . 0.9800 ?
C5 C6 . 1.528(2) ?
C5 H5A . 0.9700 ?
C5 H5B . 0.9700 ?
C6 C7 . 1.527(2) ?
C7 C8 . 1.528(3) ?
C7 H7A . 0.9700 ?
C7 H7B . 0.9700 ?
C8 C9 . 1.522(3) ?
C8 H8A . 0.9700 ?
C8 H8B . 0.9700 ?
C9 C10 . 1.530(2) ?
C9 H9A . 0.9700 ?
C9 H9B . 0.9700 ?
C10 H10A . 0.9700 ?
C10 H10B . 0.9700 ?
C11 C12 . 1.487(3) ?
C12 H12A . 0.9600 ?
C12 H12B . 0.9600 ?
C12 H12C . 0.9600 ?
C13 C14 . 1.491(3) ?
C14 H14A . 0.9600 ?
C14 H14B . 0.9600 ?
C14 H14C . 0.9600 ?

loop_
_geom_hbond_atom_site_label_D
_geom_hbond_atom_site_label_H
_geom_hbond_atom_site_label_A
_geom_hbond_site_symmetry_A
_geom_hbond_distance_DH
_geom_hbond_distance_HA
_geom_hbond_distance_DA
_geom_hbond_angle_DHA
_geom_hbond_publ_flag
O1 H1O O4 4_454 0.82 2.07 2.882(2) 168 yes
O4 H4O O3 1_555 0.82 2.06 2.769(2) 145 yes

loop_
_geom_torsion_atom_site_label_1
_geom_torsion_atom_site_label_2
_geom_torsion_atom_site_label_3
_geom_torsion_atom_site_label_4
_geom_torsion_site_symmetry_1
_geom_torsion_site_symmetry_2
_geom_torsion_site_symmetry_3
_geom_torsion_site_symmetry_4
_geom_torsion
_geom_torsion_publ_flag
O1 C1 C2 C3 . . . . -61.11(16) ?
O1 C1 C6 O4 . . . . -177.78(11) ?
O1 C1 C6 C5 . . . . 61.63(15) ?
O1 C1 C6 C7 . . . . -62.43(16) ?
O1 C1 C10 C9 . . . . 58.50(17) ?
O2 C3 C4 O3 . . . . 160.51(11) ?
O2 C3 C4 C5 . . . . -80.79(16) ?
O3 C4 C5 C6 . . . . 69.68(16) ?
O4 C6 C7 C8 . . . . 62.23(17) ?
C1 C2 C3 O2 . . . . 70.85(17) ?
C1 C2 C3 C4 . . . . -46.66(18) ?
C1 C6 C7 C8 . . . . -54.57(18) ?
C2 C3 C4 O3 . . . . -76.01(16) ?
C2 C3 C4 C5 . . . . 42.68(18) ?
C2 C1 C6 O4 . . . . 63.89(16) ?
C2 C1 C6 C5 . . . . -56.70(15) ?
C2 C1 C6 C7 . . . . 179.24(13) ?
C2 C1 C10 C9 . . . . -179.22(13) ?
C3 O2 C11 O5 . . . . -6.1(2) ?
C3 O2 C11 C12 . . . . 174.98(14) ?
C3 C4 C5 C6 . . . . -49.63(18) ?
C4 O3 C13 O6 . . . . 3.8(2) ?
C4 O3 C13 C14 . . . . -176.05(14) ?
C4 C5 C6 O4 . . . . -62.43(17) ?
C4 C5 C6 C1 . . . . 56.58(17) ?
C4 C5 C6 C7 . . . . 179.39(13) ?
C5 C6 C7 C8 . . . . -176.75(13) ?
C6 C1 C10 C9 . . . . -56.74(18) ?
C6 C1 C2 C3 . . . . 54.02(16) ?
C6 C7 C8 C9 . . . . 54.0(2) ?
C7 C8 C9 C10 . . . . -53.5(2) ?
C8 C9 C10 C1 . . . . 55.5(2) ?
C10 C1 C6 O4 . . . . -59.74(16) ?
C10 C1 C6 C5 . . . . 179.67(12) ?
C10 C1 C6 C7 . . . . 55.60(17) ?
C10 C1 C2 C3 . . . . 176.95(12) ?
C11 O2 C3 C2 . . . . 74.77(17) ?
C11 O2 C3 C4 . . . . -162.41(13) ?
C13 O3 C4 C3 . . . . -89.29(17) ?
C13 O3 C4 C5 . . . . 148.21(14) ?
